data_4503516
loop_
_publ_author_name
'Lu, Ailing'
'Li, Niu'
'Ma, Yanfeng'
'Song, Haibin'
'Li, Daiping'
'Guan, Naijia'
'Xiang, Shouhe'

_publ_section_title
;
 Controlling the In situ Decomposition of Chain-Type Polyamines To Direct
 the Crystal Growth of Cobalt&#x2212;zinc Phosphates
;
_journal_issue 7
_journal_name_full 'Crystal Growth &amp; Design'
_journal_page_first 2377
_journal_paper_doi 10.1021/cg701231d
_journal_volume 8
_journal_year 2008
_chemical_formula_sum 'Co2 H8 N2 O8 P2'
_chemical_formula_weight 343.88
_chemical_name_systematic
;

 ?

;
_space_group_IT_number 173
_symmetry_cell_setting hexagonal
_symmetry_space_group_name_Hall 'P 6c'
_symmetry_space_group_name_H-M 'P 63'
_atom_sites_solution_hydrogens geom
_atom_sites_solution_primary direct
_atom_sites_solution_secondary difmap
_audit_creation_method SHELXL-97
_cell_angle_alpha 90.00
_cell_angle_beta 90.00
_cell_angle_gamma 120.00
_cell_formula_units_Z 4
_cell_length_a 10.7207(5)
_cell_length_b 10.7207(5)
_cell_length_c 8.7241(8)
_cell_measurement_reflns_used 4914
_cell_measurement_temperature 291(2)
_cell_measurement_theta_max 28.31
_cell_measurement_theta_min 3.20
_cell_volume 868.36(10)
_computing_cell_refinement 'Bruker SMART'
_computing_data_collection 'Bruker SMART'
_computing_data_reduction 'Bruker SAINT'
_computing_molecular_graphics 'Bruker SHELXTL'
_computing_publication_material 'Bruker SHELXTL'
_computing_structure_refinement 'SHELXL-97 (Sheldrick, 1997)'
_computing_structure_solution 'SHELXS-97 (Sheldrick, 1990)'
_diffrn_ambient_temperature 291(2)
_diffrn_measured_fraction_theta_full 0.997
_diffrn_measured_fraction_theta_max 0.997
_diffrn_measurement_device_type 'CCD area detector'
_diffrn_measurement_method 'phi and omega scans'
_diffrn_radiation_monochromator graphite
_diffrn_radiation_source 'fine-focus sealed tube'
_diffrn_radiation_type MoK\a
_diffrn_radiation_wavelength 0.71073
_diffrn_reflns_av_R_equivalents 0.0204
_diffrn_reflns_av_sigmaI/netI 0.0167
_diffrn_reflns_limit_h_max 13
_diffrn_reflns_limit_h_min -13
_diffrn_reflns_limit_k_max 13
_diffrn_reflns_limit_k_min -13
_diffrn_reflns_limit_l_max 11
_diffrn_reflns_limit_l_min -8
_diffrn_reflns_number 5195
_diffrn_reflns_theta_full 27.49
_diffrn_reflns_theta_max 27.49
_diffrn_reflns_theta_min 3.20
_exptl_absorpt_coefficient_mu 4.212
_exptl_absorpt_correction_T_max 0.3370
_exptl_absorpt_correction_T_min 0.2272
_exptl_absorpt_correction_type none
_exptl_crystal_density_diffrn 2.630
_exptl_crystal_density_meas 0
_exptl_crystal_density_method 'not measured'
_exptl_crystal_F_000 680
_exptl_crystal_size_max 0.50
_exptl_crystal_size_mid 0.44
_exptl_crystal_size_min 0.33
_refine_diff_density_max 0.307
_refine_diff_density_min -1.151
_refine_diff_density_rms 0.113
_refine_ls_abs_structure_details 'Flack H D (1983), Acta Cryst. A39, 876-881'
_refine_ls_abs_structure_Flack 0.00
_refine_ls_extinction_method none
_refine_ls_goodness_of_fit_ref 1.132
_refine_ls_hydrogen_treatment mixed
_refine_ls_matrix_type full
_refine_ls_number_parameters 107
_refine_ls_number_reflns 1204
_refine_ls_number_restraints 14
_refine_ls_restrained_S_all 1.128
_refine_ls_R_factor_all 0.0225
_refine_ls_R_factor_gt 0.0224
_refine_ls_shift/su_max 0.001
_refine_ls_shift/su_mean 0.000
_refine_ls_structure_factor_coef Fsqd
_refine_ls_weighting_details 'calc w=1/[\s^2^(Fo^2^)+(0.0396P)^2^+0.4795P] where P=(Fo^2^+2Fc^2^)/3'
_refine_ls_weighting_scheme calc
_refine_ls_wR_factor_gt 0.0608
_refine_ls_wR_factor_ref 0.0611
_reflns_number_gt 1199
_reflns_number_total 1204
_reflns_threshold_expression >2sigma(I)
_cod_data_source_file cg701231d-file001.cif
_cod_data_source_block m
_cod_depositor_comments
;
The following automatic conversions were performed:

'_symmetry_cell_setting' value 'Hexagonal' changed to 'hexagonal'
according to /home/saulius/struct/CIF-dictionaries/cif_core.dic
dictionary named 'cif_core.dic' version 2.4.1 from 2010-06-29.

Automatic conversion script
Id: cif_fix_values 1715 2011-07-08 13:25:40Z adriana 
;
_cod_original_sg_symbol_H-M P6(3)
_cod_original_formula_sum 'H8 Co2 N2 O8 P2'
_cod_database_code 4503516

loop_
_symmetry_equiv_pos_as_xyz
'x, y, z'
'-y, x-y, z'
'-x+y, -x, z'
'-x, -y, z+1/2'
'y, -x+y, z+1/2'
'x-y, x, z+1/2'

loop_
_atom_site_label
_atom_site_type_symbol
_atom_site_fract_x
_atom_site_fract_y
_atom_site_fract_z
_atom_site_U_iso_or_equiv
_atom_site_adp_type
_atom_site_occupancy
_atom_site_symmetry_multiplicity
_atom_site_calc_flag
_atom_site_refinement_flags
Co1 Co 0.82234(3) 0.14802(4) 0.48138(5) 0.01069(12) Uani 1 1 d .
Co2 Co 0.6667 0.3333 0.85445(8) 0.01034(15) Uani 1 3 d S
P1 P 1.14684(8) 0.32684(7) 0.36093(12) 0.0148(2) Uani 1 1 d .
P2 P 0.6667 0.3333 0.4657(2) 0.0173(3) Uani 1 3 d S
O1 O 1.1913(3) 0.4762(2) 0.4286(3) 0.0234(5) Uani 1 1 d .
O2 O 1.0251(2) 0.2098(2) 0.4588(3) 0.0219(5) Uani 1 1 d .
O3 O 0.7748(2) 0.0935(2) 0.6959(3) 0.0232(5) Uani 1 1 d .
O4 O 0.6992(3) -0.0254(2) 0.3613(3) 0.0255(5) Uani 1 1 d .
O5 O 0.6667 0.3333 0.6409(8) 0.0533(16) Uani 1 3 d S
O6 O 0.7716(3) 0.2867(3) 0.4039(3) 0.0245(5) Uani 1 1 d .
N1 N 0.0509(3) 0.5152(3) 0.6771(5) 0.0247(6) Uani 1 1 d D
N2 N 1.0000 0.0000 0.6842(6) 0.0241(10) Uani 1 3 d SD
H1 H 0.012(3) 0.434(3) 0.740(4) 0.030(11) Uiso 1 1 d D
H2 H -0.026(3) 0.528(3) 0.640(4) 0.024(10) Uiso 1 1 d D
H3 H 0.096(4) 0.507(4) 0.589(3) 0.047(13) Uiso 1 1 d D
H4 H 0.117(4) 0.600(3) 0.730(4) 0.044(13) Uiso 1 1 d D
H5 H 1.0000 0.0000 0.792(2) 0.20(7) Uiso 1 3 d SD
H6 H 0.95(2) 0.04(2) 0.646(6) 0.31(10) Uiso 1 1 d D

loop_
_atom_site_aniso_label
_atom_site_aniso_U_11
_atom_site_aniso_U_22
_atom_site_aniso_U_33
_atom_site_aniso_U_23
_atom_site_aniso_U_13
_atom_site_aniso_U_12
Co1 0.01100(17) 0.01170(17) 0.0096(2) -0.0001(2) 0.00017(17) 0.00586(12)
Co2 0.01149(18) 0.01149(18) 0.0081(4) 0.000 0.000 0.00574(9)
P1 0.0160(4) 0.0158(4) 0.0134(5) 0.0011(3) 0.0014(4) 0.0086(3)
P2 0.0177(4) 0.0177(4) 0.0164(8) 0.000 0.000 0.00886(19)
O1 0.0279(12) 0.0180(10) 0.0194(12) -0.0007(8) 0.0062(9) 0.0079(9)
O2 0.0194(10) 0.0223(10) 0.0227(13) 0.0054(10) 0.0039(9) 0.0095(8)
O3 0.0252(10) 0.0298(11) 0.0134(14) -0.0006(10) -0.0012(9) 0.0128(9)
O4 0.0330(11) 0.0183(10) 0.0278(13) -0.0042(10) -0.0106(11) 0.0149(9)
O5 0.066(2) 0.066(2) 0.027(4) 0.000 0.000 0.0331(11)
O6 0.0221(11) 0.0249(11) 0.0309(14) 0.0056(10) 0.0046(9) 0.0151(9)
N1 0.0289(13) 0.0275(12) 0.0218(15) 0.0000(13) 0.0024(16) 0.0173(10)
N2 0.0246(13) 0.0246(13) 0.023(3) 0.000 0.000 0.0123(6)

loop_
_atom_type_symbol
_atom_type_description
_atom_type_scat_dispersion_real
_atom_type_scat_dispersion_imag
_atom_type_scat_source
H H 0.0000 0.0000 'International Tables Vol C Tables 4.2.6.8 and 6.1.1.4'
N N 0.0061 0.0033 'International Tables Vol C Tables 4.2.6.8 and 6.1.1.4'
O O 0.0106 0.0060 'International Tables Vol C Tables 4.2.6.8 and 6.1.1.4'
P P 0.1023 0.0942 'International Tables Vol C Tables 4.2.6.8 and 6.1.1.4'
Co Co 0.3494 0.9721 'International Tables Vol C Tables 4.2.6.8 and 6.1.1.4'

loop_
_geom_angle_atom_site_label_1
_geom_angle_atom_site_label_2
_geom_angle_atom_site_label_3
_geom_angle
_geom_angle_site_symmetry_1
_geom_angle_site_symmetry_3
O2 Co1 O6 113.46(10) . .
O2 Co1 O3 106.26(10) . .
O6 Co1 O3 115.60(10) . .
O2 Co1 O4 112.22(10) . .
O6 Co1 O4 103.06(10) . .
O3 Co1 O4 106.12(11) . .
O5 Co2 O1 109.38(8) . 6_545
O5 Co2 O1 109.38(8) . 5_565
O1 Co2 O1 109.56(8) 6_545 5_565
O5 Co2 O1 109.38(8) . 4_765
O1 Co2 O1 109.56(8) 6_545 4_765
O1 Co2 O1 109.56(8) 5_565 4_765
O3 P1 O4 109.48(15) 5_664 3_765
O3 P1 O2 109.51(13) 5_664 .
O4 P1 O2 108.86(13) 3_765 .
O3 P1 O1 109.32(13) 5_664 .
O4 P1 O1 110.38(14) 3_765 .
O2 P1 O1 109.27(14) . .
O5 P2 O6 110.53(12) . 3_665
O5 P2 O6 110.53(12) . .
O6 P2 O6 108.40(12) 3_665 .
O5 P2 O6 110.53(12) . 2_655
O6 P2 O6 108.40(12) 3_665 2_655
O6 P2 O6 108.40(12) . 2_655
P1 O1 Co2 129.42(15) . 4_764
P1 O2 Co1 133.13(14) . .
P1 O3 Co1 143.30(15) 6_545 .
P1 O4 Co1 134.14(15) 2_645 .
P2 O5 Co2 180.0 . .
P2 O6 Co1 131.03(17) . .
H1 N1 H2 109(2) . .
H1 N1 H3 114(2) . .
H2 N1 H3 105(3) . .
H1 N1 H4 112(3) . .
H2 N1 H4 108(2) . .
H3 N1 H4 108(3) . .
H5 N2 H6 111(4) . .

loop_
_geom_bond_atom_site_label_1
_geom_bond_atom_site_label_2
_geom_bond_distance
_geom_bond_site_symmetry_2
Co1 O2 1.940(2) .
Co1 O6 1.943(2) .
Co1 O3 1.950(2) .
Co1 O4 1.960(2) .
Co2 O5 1.863(7) .
Co2 O1 1.948(2) 6_545
Co2 O1 1.948(2) 5_565
Co2 O1 1.948(2) 4_765
P1 O3 1.536(3) 5_664
P1 O4 1.537(2) 3_765
P1 O2 1.539(2) .
P1 O1 1.542(2) .
P2 O5 1.529(7) .
P2 O6 1.539(2) 3_665
P2 O6 1.539(2) .
P2 O6 1.539(2) 2_655
O1 Co2 1.948(2) 4_764
O3 P1 1.536(3) 6_545
O4 P1 1.537(2) 2_645
N1 H1 0.934(16) .
N1 H2 0.954(16) .
N1 H3 0.938(17) .
N1 H4 0.946(17) .
N2 H5 0.94(2) .
N2 H6 0.94(2) .

loop_
_geom_hbond_atom_site_label_D
_geom_hbond_atom_site_label_H
_geom_hbond_atom_site_label_A
_geom_hbond_distance_DH
_geom_hbond_distance_HA
_geom_hbond_distance_DA
_geom_hbond_angle_DHA
_geom_hbond_site_symmetry_A
N2 H6 O2 0.94(2) 2.28(15) 2.897(4) 123(13) .
N2 H6 O3 0.94(2) 2.22(6) 3.044(2) 146(8) .
N2 H5 O2 0.94(2) 2.578(12) 3.204(5) 124.4(4) 4_755
N2 H5 O2 0.94(2) 2.578(12) 3.204(5) 124.4(4) 5_665
N2 H5 O2 0.94(2) 2.578(12) 3.204(5) 124.4(4) 6_545
N1 H4 O6 0.946(17) 1.94(2) 2.829(4) 156(3) 4_665
N1 H3 O1 0.938(17) 1.855(18) 2.787(4) 173(4) 1_455
N1 H2 O3 0.954(16) 2.16(3) 2.889(3) 132(3) 2
N1 H1 O4 0.934(16) 1.865(18) 2.785(4) 168(3) 5_565

loop_
_geom_torsion_atom_site_label_1
_geom_torsion_atom_site_label_2
_geom_torsion_atom_site_label_3
_geom_torsion_atom_site_label_4
_geom_torsion
_geom_torsion_site_symmetry_1
_geom_torsion_site_symmetry_4
O3 P1 O1 Co2 -57.8(2) 5_664 4_764
O4 P1 O1 Co2 62.6(2) 3_765 4_764
O2 P1 O1 Co2 -177.67(17) . 4_764
O3 P1 O2 Co1 -46.4(2) 5_664 .
O4 P1 O2 Co1 -166.11(19) 3_765 .
O1 P1 O2 Co1 73.3(2) . .
O6 Co1 O2 P1 -16.7(3) . .
O3 Co1 O2 P1 -144.8(2) . .
O4 Co1 O2 P1 99.6(2) . .
O2 Co1 O3 P1 52.8(2) . 6_545
O6 Co1 O3 P1 -74.1(2) . 6_545
O4 Co1 O3 P1 172.4(2) . 6_545
O2 Co1 O4 P1 60.5(3) . 2_645
O6 Co1 O4 P1 -177.1(2) . 2_645
O3 Co1 O4 P1 -55.2(2) . 2_645
O6 P2 O5 Co2 -56(100) 3_665 .
O6 P2 O5 Co2 -176(100) . .
O6 P2 O5 Co2 64(100) 2_655 .
O1 Co2 O5 P2 147(100) 6_545 .
O1 Co2 O5 P2 27(100) 5_565 .
O1 Co2 O5 P2 -93(100) 4_765 .
O5 P2 O6 Co1 35.0(2) . .
O6 P2 O6 Co1 -86.2(3) 3_665 .
O6 P2 O6 Co1 156.32(19) 2_655 .
O2 Co1 O6 P2 -141.23(19) . .
O3 Co1 O6 P2 -18.1(2) . .
O4 Co1 O6 P2 97.2(2) . .
